data_1564820
loop_
_publ_author_name
'Somov, N.V.'
'Chausov, F.F.'
'Zakirova, R.M.'

_publ_section_title
;
 Nitrilotris(methylenephosphonato)potassium K[6-NH(CH2PO3)3H4]: Synthesis,
 Structure, and the Nature of the KO Chemical Bond
;
_journal_issue 4
_journal_name_full
;
 Crystallography Reports
;
_journal_page_first 606
_journal_page_last 610
_journal_paper_doi 10.1134/S1063774516040209
_journal_volume 61
_journal_year 2016
_chemical_formula_sum 'C3 H11 K N O9 P3'
_chemical_formula_weight 337.14
_space_group_IT_number 2
_space_group_name_Hall '-P 1'
_space_group_name_H-M_alt 'P -1'
_symmetry_cell_setting triclinic
_symmetry_Int_Tables_number 2
_symmetry_space_group_name_Hall '-P 1'
_symmetry_space_group_name_H-M 'P -1'
_atom_sites_solution_hydrogens difmap
_audit_creation_date 2015-06-17T10:18:08-00:00
_audit_creation_method 'WinGX routine CIF_UPDATE'
_cell_angle_alpha 85.396(4)
_cell_angle_beta 89.884(4)
_cell_angle_gamma 73.999(4)
_cell_formula_units_Z 2
_cell_length_a 6.2553(3)
_cell_length_b 8.3041(5)
_cell_length_c 11.4036(5)
_cell_measurement_reflns_used 10680
_cell_measurement_temperature 293(2)
_cell_measurement_theta_max 37.733
_cell_measurement_theta_min 3.854
_cell_volume 567.44(5)
_computing_cell_refinement
;
        CrysAlisPro, Agilent Technologies,
        Version 1.171.37.35 (release 13-08-2014 CrysAlis171 .NET)
        (compiled Aug 13 2014,18:06:01)
;
_computing_data_collection
;
        CrysAlisPro, Agilent Technologies,
        Version 1.171.37.35 (release 13-08-2014 CrysAlis171 .NET)
        (compiled Aug 13 2014,18:06:01)
;
_computing_data_reduction
;
        CrysAlisPro, Agilent Technologies,
        Version 1.171.37.35 (release 13-08-2014 CrysAlis171 .NET)
        (compiled Aug 13 2014,18:06:01)
;
_computing_structure_refinement 'SHELXL-2014/7 (Sheldrick, 2014)'
_diffrn_ambient_temperature 293(2)
_diffrn_detector 'CCD plate'
_diffrn_detector_area_resol_mean 16.0302
_diffrn_detector_type Sapphire3
_diffrn_measured_fraction_theta_full 0.994
_diffrn_measured_fraction_theta_max 0.942
_diffrn_measurement_device 'four-circle diffractometer'
_diffrn_measurement_device_type 'Xcalibur, Sapphire3, Gemini'
_diffrn_measurement_method '\w scans'
_diffrn_orient_matrix_UB_11 -0.1084363
_diffrn_orient_matrix_UB_12 0.0374858
_diffrn_orient_matrix_UB_13 -0.0240941
_diffrn_orient_matrix_UB_21 -0.0460138
_diffrn_orient_matrix_UB_22 -0.0357589
_diffrn_orient_matrix_UB_23 0.0490019
_diffrn_orient_matrix_UB_31 -0.0067278
_diffrn_orient_matrix_UB_32 0.0725713
_diffrn_orient_matrix_UB_33 0.0302309
_diffrn_radiation_monochromator graphite
_diffrn_radiation_probe x-ray
_diffrn_radiation_type MoK\a
_diffrn_radiation_wavelength 0.71073
_diffrn_reflns_av_R_equivalents 0.0151
_diffrn_reflns_av_unetI/netI 0.0203
_diffrn_reflns_Laue_measured_fraction_full 0.994
_diffrn_reflns_Laue_measured_fraction_max 0.942
_diffrn_reflns_limit_h_max 10
_diffrn_reflns_limit_h_min -10
_diffrn_reflns_limit_k_max 13
_diffrn_reflns_limit_k_min -14
_diffrn_reflns_limit_l_max 19
_diffrn_reflns_limit_l_min -19
_diffrn_reflns_number 18353
_diffrn_reflns_point_group_measured_fraction_full 0.994
_diffrn_reflns_point_group_measured_fraction_max 0.942
_diffrn_reflns_theta_full 25.242
_diffrn_reflns_theta_max 37.827
_diffrn_reflns_theta_min 3.389
_diffrn_source 'Enhance (Mo) X-ray Source'
_exptl_absorpt_coefficient_mu 0.928
_exptl_absorpt_correction_T_max 0.865
_exptl_absorpt_correction_T_min 0.789
_exptl_absorpt_correction_type analytical
_exptl_absorpt_process_details
;
        CrysAlisPro, Agilent Technologies,
        Version 1.171.37.35 (release 13-08-2014 CrysAlis171 .NET)
        (compiled Aug 13 2014,18:06:01)
Analytical numeric absorption correction using a multifaceted crystal
                        model based on expressions derived by R.C. Clark & J.S.
        (Clark, R. C. & Reid, J. S. (1995). Acta Cryst. A51, 887-897)
        Empirical absorption correction using spherical harmonics,
 implemented in SCALE3 ABSPACK scaling algorithm.
;
_exptl_crystal_density_diffrn 1.973
_exptl_crystal_description prism
_exptl_crystal_F_000 344
_exptl_crystal_size_max 0.3656
_exptl_crystal_size_mid 0.2973
_exptl_crystal_size_min 0.1972
_refine_diff_density_max 0.501
_refine_diff_density_min -0.513
_refine_diff_density_rms 0.066
_refine_ls_extinction_coef 0.058(2)
_refine_ls_extinction_expression Fc^*^=kFc[1+0.001xFc^2^\l^3^/sin(2\q)]^-1/4^
_refine_ls_extinction_method 'SHELXL-2014/7 (Sheldrick 2014'
_refine_ls_goodness_of_fit_ref 1.13
_refine_ls_hydrogen_treatment refall
_refine_ls_matrix_type full
_refine_ls_number_parameters 199
_refine_ls_number_reflns 5756
_refine_ls_number_restraints 21
_refine_ls_restrained_S_all 1.129
_refine_ls_R_factor_all 0.0238
_refine_ls_R_factor_gt 0.0224
_refine_ls_shift/su_max 0.001
_refine_ls_shift/su_mean 0
_refine_ls_structure_factor_coef Fsqd
_refine_ls_weighting_details 'w=1/[\s^2^(Fo^2^)+(0.0313P)^2^+0.0845P] where P=(Fo^2^+2Fc^2^)/3'
_refine_ls_weighting_scheme calc
_refine_ls_wR_factor_gt 0.0626
_refine_ls_wR_factor_ref 0.0639
_reflns_Friedel_coverage 0
_reflns_number_gt 5496
_reflns_number_total 5756
_reflns_threshold_expression 'I > 2\s(I)'
_cod_data_source_file tmpvu89zf6h
_cod_data_source_block 5_katpm
_cod_database_code 1564820

loop_
_symmetry_equiv_pos_as_xyz
'x, y, z'
'-x, -y, -z'

loop_
_atom_site_label
_atom_site_type_symbol
_atom_site_fract_x
_atom_site_fract_y
_atom_site_fract_z
_atom_site_U_iso_or_equiv
_atom_site_adp_type
_atom_site_occupancy
_atom_site_site_symmetry_order
_atom_site_calc_flag
_atom_site_refinement_flags_posn
_atom_site_refinement_flags_adp
_atom_site_refinement_flags_occupancy
_atom_site_disorder_assembly
_atom_site_disorder_group
C1 C 0.03357(11) 0.64667(9) 0.26981(7) 0.01660(11) Uani 1 1 d . . . . .
C2 C 0.81258(11) 0.22848(9) 0.57159(6) 0.01542(11) Uani 1 1 d . . . . .
C3 C 0.39128(10) 0.72461(8) 0.23842(6) 0.01379(10) Uani 1 1 d . . . . .
N1 N 0.24334(9) 0.66392(7) 0.32545(5) 0.01278(9) Uani 1 1 d . . . . .
O1 O 0.25541(10) 0.45711(9) 0.09484(6) 0.02684(13) Uani 1 1 d D . . . .
O2 O 0.13271(17) 0.31727(9) 0.27447(7) 0.0398(2) Uani 1 1 d D . . . .
O3 O -0.15618(10) 0.48730(9) 0.12206(6) 0.02525(12) Uani 1 1 d . . . . .
O4 O 0.38324(9) 0.20925(7) 0.54076(5) 0.01964(10) Uani 1 1 d . . . . .
O5 O 0.54517(10) 0.38548(7) 0.38716(5) 0.01987(10) Uani 1 1 d . . . . .
O6 O 0.68711(10) 0.07471(7) 0.40157(5) 0.02051(10) Uani 1 1 d D . . . .
O7 O 0.11541(11) 1.04383(7) 0.21938(6) 0.02291(11) Uani 1 1 d . . . . .
O8 O 0.15220(10) 0.87693(8) 0.04223(5) 0.02198(11) Uani 1 1 d D . . . .
O9 O 0.47875(11) 0.97418(9) 0.10784(6) 0.02592(12) Uani 1 1 d D . . . .
P1 P 0.06422(3) 0.46709(2) 0.18300(2) 0.01827(4) Uani 1 1 d D . . . .
P2 P 0.58056(3) 0.23208(2) 0.47149(2) 0.01367(4) Uani 1 1 d D . . . .
P3 P 0.27407(3) 0.91883(2) 0.14750(2) 0.01542(4) Uani 1 1 d D . . . .
K1 K 0.66157(3) 0.21991(2) 0.17662(2) 0.02209(4) Uani 1 1 d . . . . .
H1 H -0.062(2) 0.6299(16) 0.3328(12) 0.024(3) Uiso 1 1 d . . . . .
H2 H -0.042(2) 0.7497(17) 0.2237(12) 0.026(3) Uiso 1 1 d . . . . .
H3 H 0.890(2) 0.1113(17) 0.6003(12) 0.026(3) Uiso 1 1 d . . . . .
H4 H 0.917(2) 0.2674(17) 0.5249(12) 0.030(3) Uiso 1 1 d . . . . .
H5 H 0.449(2) 0.6354(16) 0.1867(12) 0.024(3) Uiso 1 1 d . . . . .
H6 H 0.514(2) 0.7394(16) 0.2861(12) 0.025(3) Uiso 1 1 d . . . . .
H7 H 0.325(2) 0.5689(18) 0.3553(12) 0.030(3) Uiso 1 1 d . . . . .
H8 H 0.662(3) -0.0184(12) 0.4286(13) 0.065(3) Uiso 1 1 d D . . . .
H9 H 0.144(3) 0.2179(11) 0.2531(11) 0.065(3) Uiso 1 1 d D . . . .
H10 H 0.2180(19) 0.480(2) 0.0212(8) 0.065(3) Uiso 1 1 d D . . . .
H11 H 0.504(3) 0.980(4) 0.0333(8) 0.065(3) Uiso 0.5 1 d D . P . .
H12 H 0.058(4) 0.9588(16) 0.002(2) 0.065(3) Uiso 0.5 1 d D . P . .

loop_
_atom_site_aniso_label
_atom_site_aniso_U_11
_atom_site_aniso_U_22
_atom_site_aniso_U_33
_atom_site_aniso_U_23
_atom_site_aniso_U_13
_atom_site_aniso_U_12
C1 0.0153(2) 0.0163(3) 0.0192(3) -0.0026(2) -0.0002(2) -0.0057(2)
C2 0.0153(2) 0.0173(3) 0.0123(2) -0.0018(2) 0.00087(19) -0.0021(2)
C3 0.0130(2) 0.0149(2) 0.0123(2) 0.00058(19) 0.00107(18) -0.00248(18)
N1 0.0136(2) 0.0116(2) 0.0124(2) 0.00030(16) -0.00009(16) -0.00263(16)
O1 0.0195(2) 0.0351(3) 0.0240(3) -0.0099(2) -0.0017(2) -0.0021(2)
O2 0.0702(6) 0.0195(3) 0.0322(4) 0.0055(2) -0.0210(4) -0.0186(3)
O3 0.0229(3) 0.0348(3) 0.0220(3) -0.0045(2) -0.0026(2) -0.0139(2)
O4 0.0186(2) 0.0211(2) 0.0207(2) -0.00409(19) 0.00344(18) -0.00730(18)
O5 0.0240(2) 0.0142(2) 0.0180(2) 0.00302(17) -0.00176(18) -0.00091(18)
O6 0.0278(3) 0.0149(2) 0.0187(2) -0.00486(17) 0.00519(19) -0.00467(19)
O7 0.0291(3) 0.0141(2) 0.0241(3) -0.00225(19) 0.0050(2) -0.00334(19)
O8 0.0253(3) 0.0217(2) 0.0174(2) -0.00030(19) -0.00682(19) -0.0043(2)
O9 0.0307(3) 0.0351(3) 0.0183(2) 0.0017(2) 0.0032(2) -0.0208(3)
P1 0.02223(9) 0.01644(8) 0.01741(8) -0.00200(6) -0.00428(6) -0.00728(6)
P2 0.01628(7) 0.01199(7) 0.01207(7) -0.00055(5) -0.00030(5) -0.00292(5)
P3 0.01973(8) 0.01371(7) 0.01284(7) 0.00143(5) 0.00083(6) -0.00535(6)
K1 0.02304(7) 0.02412(8) 0.01974(7) -0.00326(5) 0.00151(5) -0.00715(6)

loop_
_atom_type_symbol
_atom_type_description
_atom_type_scat_dispersion_real
_atom_type_scat_dispersion_imag
_atom_type_scat_source
C C 0.0033 0.0016 'International Tables Vol C Tables 4.2.6.8 and 6.1.1.4'
H H 0 0 'International Tables Vol C Tables 4.2.6.8 and 6.1.1.4'
N N 0.0061 0.0033 'International Tables Vol C Tables 4.2.6.8 and 6.1.1.4'
O O 0.0106 0.006 'International Tables Vol C Tables 4.2.6.8 and 6.1.1.4'
P P 0.1023 0.0942 'International Tables Vol C Tables 4.2.6.8 and 6.1.1.4'
K K 0.2009 0.2494 'International Tables Vol C Tables 4.2.6.8 and 6.1.1.4'

loop_
_exptl_crystal_face_index_h
_exptl_crystal_face_index_k
_exptl_crystal_face_index_l
_exptl_crystal_face_perp_dist
0 0 -16 0.0863
0 9 10 0.0993
0 -1 16 0.1069
0 -9 -10 0.1161
0 9 11 0.0999
8 1 -3 0.1147
-8 1 -2 0.1683
-8 -8 1 0.1092
-8 -1 6 0.1283
-1 -10 5 0.1534

loop_
_geom_angle_atom_site_label_1
_geom_angle_atom_site_label_2
_geom_angle_atom_site_label_3
_geom_angle
_geom_angle_site_symmetry_1
_geom_angle_site_symmetry_3
_geom_angle_publ_flag
N1 C1 P1 116.22(5) . . ?
N1 C1 H1 106.8(8) . . ?
P1 C1 H1 105.0(8) . . ?
N1 C1 H2 110.2(8) . . ?
P1 C1 H2 110.3(8) . . ?
H1 C1 H2 107.8(11) . . ?
N1 C2 P2 116.59(4) 2_666 . ?
N1 C2 H3 109.9(8) 2_666 . ?
P2 C2 H3 110.0(8) . . ?
N1 C2 H4 107.9(8) 2_666 . ?
P2 C2 H4 106.2(8) . . ?
H3 C2 H4 105.7(11) . . ?
N1 C3 P3 118.43(4) . . ?
N1 C3 H5 107.5(8) . . ?
P3 C3 H5 108.2(8) . . ?
N1 C3 H6 104.9(8) . . ?
P3 C3 H6 108.1(8) . . ?
H5 C3 H6 109.4(11) . . ?
C1 N1 C3 113.06(5) . . ?
C1 N1 C2 110.14(5) . 2_666 ?
C3 N1 C2 112.70(5) . 2_666 ?
C1 N1 H7 111.4(9) . . ?
C3 N1 H7 104.4(9) . . ?
C2 N1 H7 104.8(9) 2_666 . ?
P1 O1 K1 112.67(4) . . ?
P1 O1 H10 116.9(8) . . ?
K1 O1 H10 123.1(10) . . ?
P1 O2 K1 90.87(4) . . ?
P1 O2 H9 118.9(8) . . ?
K1 O2 H9 80.4(13) . . ?
P1 O3 K1 113.70(4) . 1_455 ?
P2 O5 K1 98.01(3) . . ?
P2 O6 K1 101.16(3) . . ?
P2 O6 H8 115.8(7) . . ?
K1 O6 H8 130.3(11) . . ?
P3 O7 K1 130.20(4) . 1_465 ?
P3 O8 K1 126.57(3) . 2_665 ?
P3 O8 H12 117.9(9) . . ?
K1 O8 H12 86.6(19) 2_665 . ?
P3 O9 K1 132.69(4) . 1_565 ?
P3 O9 H11 117.43(17) . . ?
K1 O9 H11 100.2(11) 1_565 . ?
O3 P1 O2 114.51(5) . . ?
O3 P1 O1 112.28(4) . . ?
O2 P1 O1 108.74(5) . . ?
O3 P1 C1 107.41(4) . . ?
O2 P1 C1 103.26(4) . . ?
O1 P1 C1 110.23(4) . . ?
O3 P1 K1 44.19(3) . 1_455 ?
O2 P1 K1 70.64(3) . 1_455 ?
O1 P1 K1 124.49(3) . 1_455 ?
C1 P1 K1 124.20(2) . 1_455 ?
O3 P1 K1 141.12(3) . . ?
O2 P1 K1 65.09(4) . . ?
O1 P1 K1 44.84(3) . . ?
C1 P1 K1 110.36(2) . . ?
K1 P1 K1 115.309(8) 1_455 . ?
O5 P2 O4 117.69(3) . . ?
O5 P2 O6 107.62(3) . . ?
O4 P2 O6 111.28(3) . . ?
O5 P2 C2 107.51(3) . . ?
O4 P2 C2 110.40(3) . . ?
O6 P2 C2 100.97(3) . . ?
O5 P2 K1 56.15(2) . . ?
O4 P2 K1 128.46(2) . . ?
O6 P2 K1 51.90(2) . . ?
C2 P2 K1 120.22(2) . . ?
O7 P3 O9 113.57(4) . . ?
O7 P3 O8 110.96(4) . . ?
O9 P3 O8 111.10(4) . . ?
O7 P3 C3 109.55(3) . . ?
O9 P3 C3 103.50(4) . . ?
O8 P3 C3 107.75(3) . . ?
O6 K1 O9 88.440(19) . 1_545 ?
O6 K1 O3 120.33(2) . 1_655 ?
O9 K1 O3 150.73(2) 1_545 1_655 ?
O6 K1 O8 136.234(18) . 2_665 ?
O9 K1 O8 72.698(19) 1_545 2_665 ?
O3 K1 O8 81.68(2) 1_655 2_665 ?
O6 K1 O7 74.064(19) . 1_645 ?
O9 K1 O7 103.09(2) 1_545 1_645 ?
O3 K1 O7 81.85(2) 1_655 1_645 ?
O8 K1 O7 72.497(18) 2_665 1_645 ?
O6 K1 O5 52.621(16) . . ?
O9 K1 O5 123.580(19) 1_545 . ?
O3 K1 O5 82.204(19) 1_655 . ?
O8 K1 O5 163.660(19) 2_665 . ?
O7 K1 O5 102.500(18) 1_645 . ?
O6 K1 O1 118.81(2) . . ?
O9 K1 O1 86.65(2) 1_545 . ?
O3 K1 O1 83.82(2) 1_655 . ?
O8 K1 O1 99.560(19) 2_665 . ?
O7 K1 O1 164.48(2) 1_645 . ?
O5 K1 O1 81.354(18) . . ?
O6 K1 O2 74.108(19) . . ?
O9 K1 O2 73.68(2) 1_545 . ?
O3 K1 O2 116.86(2) 1_655 . ?
O8 K1 O2 132.664(19) 2_665 . ?
O7 K1 O2 148.080(19) 1_645 . ?
O5 K1 O2 58.606(18) . . ?
O1 K1 O2 46.15(2) . . ?
O6 K1 P2 26.943(12) . . ?
O9 K1 P2 105.887(14) 1_545 . ?
O3 K1 P2 102.900(15) 1_655 . ?
O8 K1 P2 161.458(14) 2_665 . ?
O7 K1 P2 90.211(15) 1_645 . ?
O5 K1 P2 25.836(11) . . ?
O1 K1 P2 98.799(15) . . ?
O2 K1 P2 61.502(14) . . ?
O6 K1 P1 102.719(15) . 1_655 ?
O9 K1 P1 157.172(16) 1_545 1_655 ?
O3 K1 P1 22.105(14) 1_655 1_655 ?
O8 K1 P1 85.724(15) 2_665 1_655 ?
O7 K1 P1 62.179(14) 1_645 1_655 ?
O5 K1 P1 78.310(14) . 1_655 ?
O1 K1 P1 104.610(17) . 1_655 ?
O2 K1 P1 128.328(14) . 1_655 ?
P2 K1 P1 92.155(7) . 1_655 ?
O6 K1 P1 96.506(15) . . ?
O9 K1 P1 82.506(17) 1_545 . ?
O3 K1 P1 98.123(16) 1_655 . ?
O8 K1 P1 118.752(14) 2_665 . ?
O7 K1 P1 168.694(14) 1_645 . ?
O5 K1 P1 66.398(13) . . ?
O1 K1 P1 22.490(15) . . ?
O2 K1 P1 24.037(13) . . ?
P2 K1 P1 78.748(7) . . ?
P1 K1 P1 115.309(8) 1_655 . ?

loop_
_geom_bond_atom_site_label_1
_geom_bond_atom_site_label_2
_geom_bond_distance
_geom_bond_site_symmetry_2
_geom_bond_publ_flag
C1 N1 1.5055(9) . ?
C1 P1 1.8219(7) . ?
C1 H1 0.957(13) . ?
C1 H2 0.968(13) . ?
C2 N1 1.5145(9) 2_666 ?
C2 P2 1.8405(7) . ?
C2 H3 0.989(13) . ?
C2 H4 0.951(14) . ?
C3 N1 1.5062(9) . ?
C3 P3 1.8157(7) . ?
C3 H5 0.973(13) . ?
C3 H6 0.982(13) . ?
N1 C2 1.5145(9) 2_666 ?
N1 H7 0.856(14) . ?
O1 P1 1.5497(7) . ?
O1 K1 2.8566(7) . ?
O1 H10 0.864(9) . ?
O2 P1 1.5229(7) . ?
O2 K1 3.3909(11) . ?
O2 H9 0.864(9) . ?
O3 P1 1.5065(6) . ?
O3 K1 2.7907(7) 1_455 ?
O4 P2 1.5114(6) . ?
O5 P2 1.4985(6) . ?
O5 K1 2.8558(6) . ?
O6 P2 1.5725(6) . ?
O6 K1 2.7311(6) . ?
O6 H8 0.864(9) . ?
O7 P3 1.5165(6) . ?
O7 K1 2.8351(7) 1_465 ?
O8 P3 1.5363(6) . ?
O8 K1 2.8330(7) 2_665 ?
O8 H12 0.864(9) . ?
O9 P3 1.5309(6) . ?
O9 K1 2.7630(7) 1_565 ?
O9 H11 0.864(9) . ?
P1 K1 3.6657(3) 1_455 ?
P1 K1 3.7383(3) . ?
P2 K1 3.4049(3) . ?
K1 O9 2.7630(7) 1_545 ?
K1 O3 2.7907(7) 1_655 ?
K1 O8 2.8331(7) 2_665 ?
K1 O7 2.8351(7) 1_645 ?
K1 P1 3.6657(3) 1_655 ?
